data_4511631
loop_
_publ_author_name
'Wucher, Philipp'
'Schwaderer, Judith B.'
'Mecking, Stefan'

_publ_section_title
;
 Solid-Supported Single-Component Pd(II) Catalysts for Polar Monomer
 Insertion Copolymerization
;
_journal_issue 8
_journal_name_full 'ACS Catalysis'
_journal_page_first 2672
_journal_paper_doi 10.1021/cs5005954
_journal_volume 4
_journal_year 2014
_chemical_formula_moiety 'C27 H28 N O6 P Pd S'
_chemical_formula_sum 'C27 H28 N O6 P Pd S'
_chemical_formula_weight 631.93
_chemical_name_systematic
; 
 ? 
;
_space_group_IT_number 14
_symmetry_cell_setting monoclinic
_symmetry_space_group_name_Hall '-P 2ybc'
_symmetry_space_group_name_H-M 'P 1 21/c 1'
_atom_sites_solution_hydrogens geom
_atom_sites_solution_primary direct
_atom_sites_solution_secondary difmap
_audit_creation_method SHELXL-97
_cell_angle_alpha 90.00
_cell_angle_beta 120.694(3)
_cell_angle_gamma 90.00
_cell_formula_units_Z 4
_cell_length_a 13.7944(7)
_cell_length_b 9.9669(3)
_cell_length_c 22.1792(10)
_cell_measurement_reflns_used 46064
_cell_measurement_temperature 100(2)
_cell_measurement_theta_max 28.40
_cell_measurement_theta_min 1.94
_cell_volume 2622.2(2)
_computing_cell_refinement 'STOE X-AREA'
_computing_data_collection 'STOE X-AREA'
_computing_data_reduction 'STOE X-RED32'
_computing_structure_refinement 'SHELXL-97 (Sheldrick, 1997)'
_computing_structure_solution 'SHELXS-97 (Sheldrick, 1990)'
_diffrn_ambient_temperature 100(2)
_diffrn_detector_area_resol_mean 6.67
_diffrn_measured_fraction_theta_full 0.990
_diffrn_measured_fraction_theta_max 0.990
_diffrn_measurement_device_type 'STOE IPDS 2T'
_diffrn_measurement_method 'rotation method'
_diffrn_radiation_monochromator graphite
_diffrn_radiation_source 'fine-focus sealed tube'
_diffrn_radiation_type MoK\a
_diffrn_radiation_wavelength 0.71073
_diffrn_reflns_av_R_equivalents 0.0641
_diffrn_reflns_av_sigmaI/netI 0.0363
_diffrn_reflns_limit_h_max 18
_diffrn_reflns_limit_h_min -18
_diffrn_reflns_limit_k_max 13
_diffrn_reflns_limit_k_min -13
_diffrn_reflns_limit_l_max 29
_diffrn_reflns_limit_l_min -29
_diffrn_reflns_number 40962
_diffrn_reflns_theta_full 28.02
_diffrn_reflns_theta_max 28.02
_diffrn_reflns_theta_min 1.94
_exptl_absorpt_coefficient_mu 0.892
_exptl_absorpt_correction_T_max 0.7446
_exptl_absorpt_correction_T_min 0.5798
_exptl_absorpt_correction_type integration
_exptl_absorpt_process_details 'STOE X-RED32'
_exptl_crystal_colour colorless
_exptl_crystal_density_diffrn 1.601
_exptl_crystal_density_method 'not measured'
_exptl_crystal_description prism
_exptl_crystal_F_000 1288
_exptl_crystal_size_max 0.4
_exptl_crystal_size_mid 0.35
_exptl_crystal_size_min 0.35
_refine_diff_density_max 1.101
_refine_diff_density_min -1.008
_refine_diff_density_rms 0.092
_refine_ls_extinction_method none
_refine_ls_goodness_of_fit_ref 1.092
_refine_ls_hydrogen_treatment mixed
_refine_ls_matrix_type full
_refine_ls_number_parameters 341
_refine_ls_number_reflns 6285
_refine_ls_number_restraints 0
_refine_ls_restrained_S_all 1.092
_refine_ls_R_factor_all 0.0492
_refine_ls_R_factor_gt 0.0393
_refine_ls_shift/su_max 0.001
_refine_ls_shift/su_mean 0.000
_refine_ls_structure_factor_coef Fsqd
_refine_ls_weighting_details 'calc w=1/[\s^2^(Fo^2^)+(0.0378P)^2^+3.7351P] where P=(Fo^2^+2Fc^2^)/3'
_refine_ls_weighting_scheme calc
_refine_ls_wR_factor_gt 0.0857
_refine_ls_wR_factor_ref 0.0892
_reflns_number_gt 5415
_reflns_number_total 6285
_reflns_threshold_expression >2sigma(I)
_cod_data_source_file cs5005954_si_002.cif
_cod_data_source_block d:\ar1ar2ohpdpyr
_cod_depositor_comments 'Adding full bibliography for 4511628--4511631.cif.'
_cod_original_cell_volume 2622.16(19)
_cod_original_sg_symbol_H-M 'P 21/c'
_cod_database_code 4511631

loop_
_symmetry_equiv_pos_as_xyz
'x, y, z'
'-x, y+1/2, -z+1/2'
'-x, -y, -z'
'x, -y-1/2, z-1/2'

loop_
_atom_site_label
_atom_site_type_symbol
_atom_site_fract_x
_atom_site_fract_y
_atom_site_fract_z
_atom_site_U_iso_or_equiv
_atom_site_adp_type
_atom_site_occupancy
_atom_site_symmetry_multiplicity
_atom_site_calc_flag
_atom_site_refinement_flags
C1 C 0.2442(2) 0.2928(3) 0.18278(14) 0.0223(5) Uani 1 1 d .
C2 C 0.2249(2) 0.3974(3) 0.13649(13) 0.0193(5) Uani 1 1 d .
C3 C 0.1957(2) 0.3666(3) 0.06792(15) 0.0250(6) Uani 1 1 d .
H3A H 0.1803 0.4371 0.0354 0.030 Uiso 1 1 calc R
C4 C 0.1888(2) 0.2340(3) 0.04641(16) 0.0292(6) Uani 1 1 d .
H4A H 0.1694 0.2144 -0.0004 0.035 Uiso 1 1 calc R
C5 C 0.2103(3) 0.1309(3) 0.09335(18) 0.0329(7) Uani 1 1 d .
H5A H 0.2064 0.0403 0.0789 0.040 Uiso 1 1 calc R
C6 C 0.2376(3) 0.1593(3) 0.16121(16) 0.0283(6) Uani 1 1 d .
H6A H 0.2518 0.0882 0.1933 0.034 Uiso 1 1 calc R
C7 C 0.2251(2) 0.6658(3) 0.08765(14) 0.0229(5) Uani 1 1 d .
C8 C 0.3156(2) 0.6617(3) 0.07449(15) 0.0250(6) Uani 1 1 d .
C9 C 0.3021(2) 0.7226(3) 0.01456(16) 0.0279(6) Uani 1 1 d .
H9A H 0.3622 0.7204 0.0053 0.034 Uiso 1 1 calc R
C10 C 0.2016(3) 0.7871(3) -0.03252(15) 0.0292(6) Uani 1 1 d .
C11 C 0.1146(3) 0.7967(3) -0.01872(16) 0.0287(6) Uani 1 1 d .
H11A H 0.0476 0.8444 -0.0495 0.034 Uiso 1 1 calc R
C12 C 0.1276(2) 0.7349(3) 0.04121(15) 0.0265(6) Uani 1 1 d .
H12A H 0.0679 0.7402 0.0507 0.032 Uiso 1 1 calc R
C13 C 0.4245(2) 0.5903(3) 0.12352(17) 0.0306(6) Uani 1 1 d .
H13B H 0.4621 0.6363 0.1695 0.037 Uiso 1 1 calc R
H13A H 0.4075 0.4973 0.1309 0.037 Uiso 1 1 calc R
C14 C 0.0991(3) 0.9068(4) -0.14033(19) 0.0447(9) Uani 1 1 d .
H14A H 0.0855 0.9806 -0.1164 0.054 Uiso 1 1 calc R
H14B H 0.0342 0.8459 -0.1608 0.054 Uiso 1 1 calc R
H14C H 0.1098 0.9430 -0.1776 0.054 Uiso 1 1 calc R
C15 C 0.0949(2) 0.6049(3) 0.15241(14) 0.0228(5) Uani 1 1 d .
C16 C 0.0774(3) 0.7146(3) 0.18518(16) 0.0280(6) Uani 1 1 d .
C17 C -0.0251(3) 0.7301(3) 0.18231(17) 0.0309(6) Uani 1 1 d .
H17A H -0.0360 0.8033 0.2057 0.037 Uiso 1 1 calc R
C18 C -0.1111(3) 0.6387(3) 0.14534(17) 0.0313(7) Uani 1 1 d .
H18A H -0.1811 0.6496 0.1434 0.038 Uiso 1 1 calc R
C19 C -0.0961(2) 0.5317(3) 0.11125(16) 0.0296(6) Uani 1 1 d .
H19A H -0.1559 0.4702 0.0852 0.036 Uiso 1 1 calc R
C20 C 0.0072(2) 0.5148(3) 0.11546(15) 0.0247(6) Uani 1 1 d .
H20A H 0.0180 0.4405 0.0927 0.030 Uiso 1 1 calc R
C21 C 0.1625(3) 0.8941(4) 0.2670(2) 0.0426(8) Uani 1 1 d .
H21A H 0.1537 0.8433 0.3018 0.051 Uiso 1 1 calc R
H21B H 0.0993 0.9565 0.2424 0.051 Uiso 1 1 calc R
H21C H 0.2334 0.9445 0.2907 0.051 Uiso 1 1 calc R
C22 C 0.4046(3) 0.7974(3) 0.24486(17) 0.0323(7) Uani 1 1 d .
H22C H 0.3735 0.8646 0.2626 0.039 Uiso 1 1 calc R
H22B H 0.3673 0.8050 0.1937 0.039 Uiso 1 1 calc R
H22A H 0.4857 0.8124 0.2658 0.039 Uiso 1 1 calc R
C23 C 0.4990(3) 0.7685(3) 0.40783(17) 0.0308(6) Uani 1 1 d .
H23A H 0.4584 0.8415 0.3780 0.037 Uiso 1 1 calc R
C24 C 0.5584(3) 0.7898(3) 0.47946(17) 0.0337(7) Uani 1 1 d .
H24A H 0.5596 0.8759 0.4982 0.040 Uiso 1 1 calc R
C25 C 0.6157(3) 0.6844(3) 0.52302(17) 0.0341(7) Uani 1 1 d .
H25A H 0.6558 0.6957 0.5725 0.041 Uiso 1 1 calc R
C26 C 0.6140(3) 0.5616(3) 0.49364(17) 0.0345(7) Uani 1 1 d .
H26A H 0.6532 0.4871 0.5227 0.041 Uiso 1 1 calc R
C27 C 0.5544(2) 0.5485(3) 0.42131(16) 0.0303(6) Uani 1 1 d .
H27A H 0.5552 0.4644 0.4014 0.036 Uiso 1 1 calc R
O1 O 0.37466(17) 0.4072(2) 0.30324(11) 0.0289(4) Uani 1 1 d .
O2 O 0.17612(18) 0.3844(2) 0.26450(12) 0.0310(5) Uani 1 1 d .
O3 O 0.29999(17) 0.1902(2) 0.30368(11) 0.0274(4) Uani 1 1 d .
O4 O 0.49871(19) 0.5871(2) 0.09691(12) 0.0311(5) Uani 1 1 d .
H28 H 0.555(4) 0.622(5) 0.127(3) 0.061(15) Uiso 1 1 d .
O5 O 0.1971(2) 0.8355(2) -0.09144(12) 0.0369(5) Uani 1 1 d .
O6 O 0.1642(2) 0.8034(2) 0.21770(14) 0.0390(5) Uani 1 1 d .
N1 N 0.4958(2) 0.6496(3) 0.37836(13) 0.0258(5) Uani 1 1 d .
P1 P 0.23282(6) 0.57684(7) 0.16169(4) 0.02015(14) Uani 1 1 d .
S1 S 0.27440(6) 0.32080(7) 0.27023(4) 0.02226(14) Uani 1 1 d .
Pd1 Pd 0.378089(17) 0.61134(2) 0.270584(11) 0.02301(7) Uani 1 1 d .

loop_
_atom_site_aniso_label
_atom_site_aniso_U_11
_atom_site_aniso_U_22
_atom_site_aniso_U_33
_atom_site_aniso_U_23
_atom_site_aniso_U_13
_atom_site_aniso_U_12
C1 0.0166(11) 0.0271(13) 0.0226(13) -0.0023(11) 0.0097(10) 0.0000(10)
C2 0.0140(10) 0.0280(13) 0.0186(12) -0.0025(10) 0.0103(9) -0.0037(9)
C3 0.0246(13) 0.0286(14) 0.0236(14) -0.0008(11) 0.0136(11) -0.0011(11)
C4 0.0305(14) 0.0345(15) 0.0250(15) -0.0063(12) 0.0158(12) -0.0026(12)
C5 0.0384(16) 0.0271(15) 0.0355(17) -0.0070(12) 0.0205(14) -0.0002(12)
C6 0.0317(14) 0.0240(13) 0.0291(15) -0.0003(12) 0.0156(12) 0.0015(11)
C7 0.0249(13) 0.0234(13) 0.0197(13) 0.0004(10) 0.0110(11) -0.0028(10)
C8 0.0244(13) 0.0266(13) 0.0227(13) -0.0002(11) 0.0111(11) -0.0042(11)
C9 0.0282(14) 0.0309(15) 0.0257(15) 0.0012(12) 0.0145(12) -0.0046(11)
C10 0.0357(15) 0.0291(14) 0.0215(14) 0.0021(11) 0.0136(12) -0.0054(12)
C11 0.0296(14) 0.0280(14) 0.0227(14) 0.0033(11) 0.0091(12) 0.0013(11)
C12 0.0267(13) 0.0274(14) 0.0241(14) -0.0004(11) 0.0120(11) -0.0014(11)
C13 0.0242(13) 0.0423(17) 0.0292(15) 0.0079(13) 0.0164(12) 0.0017(12)
C14 0.056(2) 0.043(2) 0.0318(18) 0.0122(15) 0.0201(17) 0.0062(16)
C15 0.0233(12) 0.0238(12) 0.0227(13) 0.0012(11) 0.0128(11) 0.0017(10)
C16 0.0338(15) 0.0251(14) 0.0289(15) -0.0001(11) 0.0188(13) 0.0011(11)
C17 0.0378(16) 0.0274(14) 0.0367(17) 0.0058(13) 0.0257(14) 0.0089(12)
C18 0.0294(14) 0.0357(16) 0.0351(16) 0.0106(13) 0.0209(13) 0.0102(12)
C19 0.0219(13) 0.0355(16) 0.0299(15) 0.0024(12) 0.0122(12) 0.0006(11)
C20 0.0211(12) 0.0287(14) 0.0227(13) -0.0031(11) 0.0099(11) 0.0006(10)
C21 0.052(2) 0.0336(17) 0.047(2) -0.0138(16) 0.0292(18) -0.0030(15)
C22 0.0398(16) 0.0259(14) 0.0271(15) 0.0001(12) 0.0141(13) -0.0085(12)
C23 0.0327(15) 0.0302(15) 0.0282(16) -0.0030(12) 0.0144(13) -0.0020(12)
C24 0.0380(16) 0.0345(16) 0.0294(16) -0.0093(13) 0.0178(14) -0.0059(13)
C25 0.0345(16) 0.0421(18) 0.0242(15) -0.0037(13) 0.0139(13) -0.0065(13)
C26 0.0331(16) 0.0373(16) 0.0260(15) 0.0011(13) 0.0099(13) -0.0029(13)
C27 0.0280(14) 0.0300(15) 0.0275(15) -0.0033(12) 0.0102(12) -0.0016(12)
O1 0.0298(10) 0.0281(10) 0.0227(10) 0.0011(8) 0.0088(8) -0.0075(8)
O2 0.0317(11) 0.0377(12) 0.0307(11) 0.0036(9) 0.0210(9) 0.0052(9)
O3 0.0272(10) 0.0277(10) 0.0268(10) 0.0043(8) 0.0134(9) -0.0021(8)
O4 0.0254(10) 0.0402(13) 0.0308(12) -0.0045(10) 0.0167(9) -0.0069(9)
O5 0.0428(13) 0.0409(12) 0.0250(11) 0.0077(10) 0.0158(10) -0.0036(10)
O6 0.0448(13) 0.0294(11) 0.0528(15) -0.0156(11) 0.0321(12) -0.0076(10)
N1 0.0255(11) 0.0281(12) 0.0218(12) -0.0030(9) 0.0108(10) -0.0046(9)
P1 0.0206(3) 0.0217(3) 0.0183(3) 0.0001(2) 0.0100(3) -0.0005(2)
S1 0.0226(3) 0.0245(3) 0.0204(3) 0.0009(3) 0.0115(3) -0.0013(2)
Pd1 0.02401(11) 0.02356(11) 0.01930(11) -0.00151(8) 0.00949(8) -0.00453(8)

loop_
_atom_type_symbol
_atom_type_description
_atom_type_scat_dispersion_real
_atom_type_scat_dispersion_imag
_atom_type_scat_source
C C 0.0033 0.0016 'International Tables Vol C Tables 4.2.6.8 and 6.1.1.4'
H H 0.0000 0.0000 'International Tables Vol C Tables 4.2.6.8 and 6.1.1.4'
O O 0.0106 0.0060 'International Tables Vol C Tables 4.2.6.8 and 6.1.1.4'
N N 0.0061 0.0033 'International Tables Vol C Tables 4.2.6.8 and 6.1.1.4'
P P 0.1023 0.0942 'International Tables Vol C Tables 4.2.6.8 and 6.1.1.4'
S S 0.1246 0.1234 'International Tables Vol C Tables 4.2.6.8 and 6.1.1.4'
Pd Pd -0.9988 1.0072 'International Tables Vol C Tables 4.2.6.8 and 6.1.1.4'

loop_
_geom_angle_atom_site_label_1
_geom_angle_atom_site_label_2
_geom_angle_atom_site_label_3
_geom_angle
C2 C1 C6 120.4(3)
C2 C1 S1 122.4(2)
C6 C1 S1 117.2(2)
C1 C2 C3 118.7(3)
C1 C2 P1 122.7(2)
C3 C2 P1 118.6(2)
C4 C3 C2 121.0(3)
C5 C4 C3 119.8(3)
C6 C5 C4 120.1(3)
C5 C6 C1 120.0(3)
C12 C7 C8 118.8(3)
C12 C7 P1 119.9(2)
C8 C7 P1 121.3(2)
C9 C8 C7 118.9(3)
C9 C8 C13 119.7(3)
C7 C8 C13 121.4(3)
C8 C9 C10 121.0(3)
O5 C10 C11 124.5(3)
O5 C10 C9 114.9(3)
C11 C10 C9 120.5(3)
C10 C11 C12 118.5(3)
C7 C12 C11 122.1(3)
O4 C13 C8 112.0(2)
C20 C15 C16 118.8(3)
C20 C15 P1 120.7(2)
C16 C15 P1 120.4(2)
O6 C16 C17 123.3(3)
O6 C16 C15 116.4(3)
C17 C16 C15 120.2(3)
C18 C17 C16 119.8(3)
C19 C18 C17 120.6(3)
C18 C19 C20 119.4(3)
C15 C20 C19 121.1(3)
N1 C23 C24 123.2(3)
C25 C24 C23 118.9(3)
C24 C25 C26 118.8(3)
C25 C26 C27 119.2(3)
N1 C27 C26 122.6(3)
S1 O1 Pd1 124.00(12)
C10 O5 C14 117.9(3)
C16 O6 C21 117.6(3)
C27 N1 C23 117.4(3)
C27 N1 Pd1 120.1(2)
C23 N1 Pd1 121.4(2)
C7 P1 C15 104.23(13)
C7 P1 C2 103.29(12)
C15 P1 C2 102.40(12)
C7 P1 Pd1 120.36(9)
C15 P1 Pd1 113.86(9)
C2 P1 Pd1 110.75(8)
O2 S1 O3 114.34(13)
O2 S1 O1 112.94(13)
O3 S1 O1 110.49(12)
O2 S1 C1 106.60(13)
O3 S1 C1 106.03(13)
O1 S1 C1 105.74(13)
C22 Pd1 N1 90.48(11)
C22 Pd1 O1 171.91(11)
N1 Pd1 O1 85.83(9)
C22 Pd1 P1 91.57(9)
N1 Pd1 P1 170.75(7)
O1 Pd1 P1 93.21(6)

loop_
_geom_bond_atom_site_label_1
_geom_bond_atom_site_label_2
_geom_bond_distance
C1 C2 1.390(4)
C1 C6 1.401(4)
C1 S1 1.786(3)
C2 C3 1.394(4)
C2 P1 1.860(3)
C3 C4 1.391(4)
C4 C5 1.383(5)
C5 C6 1.382(4)
C7 C12 1.389(4)
C7 C8 1.419(4)
C7 P1 1.821(3)
C8 C9 1.385(4)
C8 C13 1.509(4)
C9 C10 1.395(4)
C10 O5 1.365(4)
C10 C11 1.385(4)
C11 C12 1.391(4)
C13 O4 1.420(3)
C14 O5 1.419(4)
C15 C20 1.389(4)
C15 C16 1.401(4)
C15 P1 1.827(3)
C16 O6 1.362(4)
C16 C17 1.391(4)
C17 C18 1.385(5)
C18 C19 1.383(5)
C19 C20 1.391(4)
C21 O6 1.428(4)
C22 Pd1 2.027(3)
C23 N1 1.343(4)
C23 C24 1.383(4)
C24 C25 1.371(5)
C25 C26 1.381(5)
C26 C27 1.386(4)
C27 N1 1.338(4)
O1 S1 1.468(2)
O1 Pd1 2.168(2)
O2 S1 1.442(2)
O3 S1 1.450(2)
N1 Pd1 2.129(2)
P1 Pd1 2.2419(7)

loop_
_geom_torsion_atom_site_label_1
_geom_torsion_atom_site_label_2
_geom_torsion_atom_site_label_3
_geom_torsion_atom_site_label_4
_geom_torsion
C6 C1 C2 C3 1.8(4)
S1 C1 C2 C3 -176.46(19)
C6 C1 C2 P1 -179.8(2)
S1 C1 C2 P1 2.0(3)
C1 C2 C3 C4 -1.6(4)
P1 C2 C3 C4 179.8(2)
C2 C3 C4 C5 0.5(4)
C3 C4 C5 C6 0.6(5)
C4 C5 C6 C1 -0.4(5)
C2 C1 C6 C5 -0.8(4)
S1 C1 C6 C5 177.6(2)
C12 C7 C8 C9 -2.3(4)
P1 C7 C8 C9 175.2(2)
C12 C7 C8 C13 179.0(3)
P1 C7 C8 C13 -3.6(4)
C7 C8 C9 C10 0.0(4)
C13 C8 C9 C10 178.7(3)
C8 C9 C10 O5 -176.1(3)
C8 C9 C10 C11 2.8(5)
O5 C10 C11 C12 175.7(3)
C9 C10 C11 C12 -3.2(5)
C8 C7 C12 C11 2.0(4)
P1 C7 C12 C11 -175.5(2)
C10 C11 C12 C7 0.8(4)
C9 C8 C13 O4 -4.6(4)
C7 C8 C13 O4 174.1(3)
C20 C15 C16 O6 -176.8(3)
P1 C15 C16 O6 6.0(4)
C20 C15 C16 C17 1.9(4)
P1 C15 C16 C17 -175.2(2)
O6 C16 C17 C18 176.9(3)
C15 C16 C17 C18 -1.7(5)
C16 C17 C18 C19 0.1(5)
C17 C18 C19 C20 1.2(5)
C16 C15 C20 C19 -0.6(4)
P1 C15 C20 C19 176.6(2)
C18 C19 C20 C15 -1.0(5)
N1 C23 C24 C25 -1.1(5)
C23 C24 C25 C26 1.5(5)
C24 C25 C26 C27 -0.2(5)
C25 C26 C27 N1 -1.6(5)
C11 C10 O5 C14 3.5(5)
C9 C10 O5 C14 -177.6(3)
C17 C16 O6 C21 18.1(5)
C15 C16 O6 C21 -163.2(3)
C26 C27 N1 C23 2.0(5)
C26 C27 N1 Pd1 -166.3(2)
C24 C23 N1 C27 -0.6(5)
C24 C23 N1 Pd1 167.5(2)
C12 C7 P1 C15 0.7(3)
C8 C7 P1 C15 -176.7(2)
C12 C7 P1 C2 107.5(2)
C8 C7 P1 C2 -70.0(2)
C12 C7 P1 Pd1 -128.5(2)
C8 C7 P1 Pd1 54.1(3)
C20 C15 P1 C7 91.7(3)
C16 C15 P1 C7 -91.2(3)
C20 C15 P1 C2 -15.7(3)
C16 C15 P1 C2 161.4(2)
C20 C15 P1 Pd1 -135.3(2)
C16 C15 P1 Pd1 41.8(3)
C1 C2 P1 C7 170.4(2)
C3 C2 P1 C7 -11.2(2)
C1 C2 P1 C15 -81.5(2)
C3 C2 P1 C15 96.9(2)
C1 C2 P1 Pd1 40.2(2)
C3 C2 P1 Pd1 -141.31(18)
Pd1 O1 S1 O2 -51.03(19)
Pd1 O1 S1 O3 179.48(13)
Pd1 O1 S1 C1 65.17(17)
C2 C1 S1 O2 63.2(2)
C6 C1 S1 O2 -115.1(2)
C2 C1 S1 O3 -174.6(2)
C6 C1 S1 O3 7.1(2)
C2 C1 S1 O1 -57.3(2)
C6 C1 S1 O1 124.4(2)
C27 N1 Pd1 C22 -150.8(2)
C23 N1 Pd1 C22 41.4(2)
C27 N1 Pd1 O1 22.0(2)
C23 N1 Pd1 O1 -145.8(2)
C27 N1 Pd1 P1 106.4(5)
C23 N1 Pd1 P1 -61.4(5)
S1 O1 Pd1 C22 -150.4(7)
S1 O1 Pd1 N1 146.55(17)
S1 O1 Pd1 P1 -24.23(15)
C7 P1 Pd1 C22 25.73(15)
C15 P1 Pd1 C22 -99.07(14)
C2 P1 Pd1 C22 146.19(13)
C7 P1 Pd1 N1 128.5(4)
C15 P1 Pd1 N1 3.7(5)
C2 P1 Pd1 N1 -111.1(4)
C7 P1 Pd1 O1 -147.75(12)
C15 P1 Pd1 O1 87.46(12)
C2 P1 Pd1 O1 -27.29(10)
